data_7055188
loop_
_publ_author_name
'Felten, A.-S.'
'Petry, N.'
'Henry, B.'
'Pellegrini-Mo\"ise, N.'
'Selmeczi, K.'

_publ_section_title
;
 C-Functionalized chiral dioxocyclam and cyclam derivatives with
 1,2,3-triazole units: synthesis, complexation properties and crystal
 structures of copper(ii) complexes
;
_journal_issue 2
_journal_name_full 'New J. Chem.'
_journal_page_first 1507
_journal_paper_doi 10.1039/C5NJ01927C
_journal_volume 40
_journal_year 2016
_chemical_absolute_configuration ad
_chemical_formula_moiety 'C23 H30 Cu N10 O2, 2(H2 O)'
_chemical_formula_sum 'C23 H34 Cu N10 O4'
_chemical_formula_weight 578.14
_chemical_name_common '[Cu(syn-25)]'
_space_group_crystal_system tetragonal
_space_group_IT_number 96
_space_group_name_Hall 'P 4nw 2abw'
_space_group_name_H-M_alt 'P 43 21 2'
_symmetry_space_group_name_Hall 'P 4nw 2abw'
_symmetry_space_group_name_H-M 'P 43 21 2'
_atom_sites_solution_hydrogens mixed
_audit_creation_date 2015-10-12
_audit_creation_method
;
Olex2 1.2
(compiled 2015.01.26 svn.r3150 for OlexSys, GUI svn.r4998)

Dolomanov, O.V., Bourhis, L.J., Gildea, R.J, Howard, J.A.K. & Puschmann, H.
 (2009), J. Appl. Cryst. 42, 339-341.

Sheldrick, G.M. (2008). Acta Cryst. A64, 112-122.
;
_audit_update_record
;
2015-11-05 deposited with the CCDC.
2015-11-25 downloaded from the CCDC.
;
_cell_angle_alpha 90
_cell_angle_beta 90
_cell_angle_gamma 90
_cell_formula_units_Z 8
_cell_length_a 12.25040(10)
_cell_length_b 12.25040(10)
_cell_length_c 42.3729(7)
_cell_measurement_reflns_used 21229
_cell_measurement_temperature 100(2)
_cell_measurement_theta_max 76.1430
_cell_measurement_theta_min 3.7090
_cell_volume 6359.00(13)
_computing_cell_refinement
;
CrysAlisPro, Agilent Technologies,
Version 1.171.37.31 (release 14-01-2014 CrysAlis171 .NET)
(compiled Jan 14 2014,18:38:05)
;
_computing_data_collection
;
CrysAlisPro, Agilent Technologies,
Version 1.171.37.31 (release 14-01-2014 CrysAlis171 .NET)
(compiled Jan 14 2014,18:38:05)
;
_computing_data_reduction
;
CrysAlisPro, Agilent Technologies,
Version 1.171.37.31 (release 14-01-2014 CrysAlis171 .NET)
(compiled Jan 14 2014,18:38:05)
;
_computing_molecular_graphics 'Olex2 (Dolomanov et al., 2009)'
_computing_publication_material 'Olex2 (Dolomanov et al., 2009)'
_computing_structure_refinement 'XL (Sheldrick, 2008)'
_computing_structure_solution SIR2012
_diffrn_ambient_temperature 100.15
_diffrn_detector_area_resol_mean 10.4508
_diffrn_measured_fraction_theta_full 1.000
_diffrn_measured_fraction_theta_max 0.997
_diffrn_measurement_device_type Atlas
_diffrn_measurement_method 'omega scans'
_diffrn_radiation_type CuK\a
_diffrn_radiation_wavelength 1.5418
_diffrn_reflns_av_R_equivalents 0.0796
_diffrn_reflns_av_unetI/netI 0.0304
_diffrn_reflns_laue_measured_fraction_full 1.000
_diffrn_reflns_laue_measured_fraction_max 0.997
_diffrn_reflns_limit_h_max 15
_diffrn_reflns_limit_h_min -13
_diffrn_reflns_limit_k_max 15
_diffrn_reflns_limit_k_min -15
_diffrn_reflns_limit_l_max 53
_diffrn_reflns_limit_l_min -53
_diffrn_reflns_number 89613
_diffrn_reflns_point_group_measured_fraction_full 1.000
_diffrn_reflns_point_group_measured_fraction_max 0.995
_diffrn_reflns_theta_full 67.680
_diffrn_reflns_theta_max 76.835
_diffrn_reflns_theta_min 3.756
_diffrn_source_type 'SuperNova (Cu) X-ray Source'
_exptl_absorpt_coefficient_mu 1.322
_exptl_absorpt_correction_T_max 0.934
_exptl_absorpt_correction_T_min 0.805
_exptl_absorpt_correction_type gaussian
_exptl_absorpt_process_details
;
CrysAlisPro, Agilent Technologies,
Version 1.171.37.31 (release 14-01-2014 CrysAlis171 .NET)
(compiled Jan 14 2014,18:38:05)
Numerical absorption correction based on gaussian integration over
            a multifaceted crystal model
Empirical absorption correction using spherical harmonics,
 implemented in SCALE3 ABSPACK scaling algorithm.
;
_exptl_crystal_colour violet
_exptl_crystal_density_diffrn 1.208
_exptl_crystal_description plate
_exptl_crystal_F_000 2424
_exptl_crystal_recrystallization_method 'Re-crystallisation from solvent: H2O/MeCN/MeOH'
_exptl_crystal_size_max 0.1591
_exptl_crystal_size_mid 0.1423
_exptl_crystal_size_min 0.0455
_platon_squeeze_details
;
TITL katalin-nip037-38-3 in P 41 21 2
CELL   12.2504   12.2504   42.3729     90.00     90.00     90.00
SPGR P43212
C101 0.669 0.388 0.484 !      11.89 eA-3
C102 0.472 0.325 0.259 !       8.81 eA-3
C103 0.277 0.415 0.024 !       7.42 eA-3
C104 0.013 0.821-0.002 !       7.06 eA-3
C105 0.732 0.766 0.484 !       6.43 eA-3
C106 0.268 1.002 0.725 !       6.29 eA-3
C107 0.953 0.830 0.494 !       6.24 eA-3
C108 0.547 0.542 0.009 !       5.48 eA-3
C109 0.329 0.383 0.260 !       3.98 eA-3
C110 0.704 0.332 0.249 !       1.70 eA-3
Q111 0.941 0.279 0.438 !       1.29 eA-3
C112 0.335 0.742 0.508 !       1.21 eA-3
Q113 0.343 0.735 0.901 !       1.14 eA-3
Q114 0.468 0.828 0.203 !       1.04 eA-3
Q115 0.393 0.287 0.172 !       0.99 eA-3
Q116 0.064 0.230 0.086 !       0.99 eA-3
Q117 0.059 0.208 0.930 !       0.99 eA-3
C118 0.732 0.150 0.239 !       0.92 eA-3
Q119 0.560 0.148 0.165 !       0.92 eA-3
Q120 0.782 0.449 0.424 !       0.90 eA-3
Q121 0.969 0.413 0.720 !       0.89 eA-3
Q122 0.064 0.274 0.743 !       0.88 eA-3
Q123 0.029 0.509 0.555 !       0.88 eA-3
Q124 0.982 0.298 0.735 !       0.85 eA-3
C125 0.533 0.294 0.991 !       0.83 eA-3
Q126 0.051 0.522 0.477 !       0.82 eA-3
C127 0.828 0.312 0.499 !       0.82 eA-3
Q128 0.374 0.926 0.649 !       0.81 eA-3
Q129 0.201 0.180 0.079 !       0.81 eA-3
Q130 0.610 0.806 0.575 !       0.79 eA-3
Q131 0.794 0.638 0.414 !       0.79 eA-3
C132 0.938 0.849 0.299 !       0.78 eA-3
Q133 0.534 0.737 0.580 !       0.78 eA-3
Q134 0.125 0.716 0.665 !       0.77 eA-3
C135 0.216 0.660 0.757 !       0.77 eA-3
Q136 0.738 0.508 0.702 !       0.75 eA-3
Q137 0.668 0.245 0.335 !       0.73 eA-3
Q138 0.247 0.319 0.094 !       0.73 eA-3
Q139 0.187 0.188 0.330 !       0.73 eA-3
C140 0.077 0.078-0.001 !       0.71 eA-3
Q141 0.923 0.387 0.179 !       0.71 eA-3
Q142 0.047 0.013 0.923 !       0.71 eA-3
C143 0.667 0.622 0.233 !       0.71 eA-3
Q144 0.253 0.764 0.835 !       0.71 eA-3
Q145 0.103 0.494 0.805 !       0.68 eA-3
Q146 0.189 0.558 0.030 !       0.67 eA-3
Q147 1.000 0.669 0.412 !       0.65 eA-3
Q148 0.655 0.365 0.991 !       0.64 eA-3
Q149 0.203 0.159 0.389 !       0.64 eA-3
Q150 0.346 0.532 0.971 !       0.64 eA-3
C151 0.715 0.942 0.249 !       0.63 eA-3
C152 0.158 0.014 0.768 !       0.62 eA-3
Q153 0.516 0.901 0.204 !       0.61 eA-3
C154 0.825 0.045 0.254 !       0.61 eA-3
Q155 0.788 0.919 0.842 !       0.60 eA-3
C156 0.415 0.600 0.969 !       0.60 eA-3
Q157 0.891 0.260-0.002 !       0.60 eA-3
Q158 0.705 0.431 0.874 !       0.59 eA-3
Q159 0.513 0.678 0.662 !       0.59 eA-3
Q160 0.764 0.740 0.576 !       0.58 eA-3
Q161 0.296 0.802 0.899 !       0.58 eA-3
Q162 0.765 0.298 0.594 !       0.57 eA-3
Q163 0.814 0.091 0.150 !       0.57 eA-3
Q164 0.300 0.759 0.178 !       0.57 eA-3
Q165 0.254 0.579 0.734 !       0.57 eA-3
C166 0.831 0.913 0.017 !       0.56 eA-3
Q167 0.112 0.333 0.562 !       0.55 eA-3
Q168 1.003 0.864 0.577 !       0.55 eA-3
Q169 0.262 0.886 0.664 !       0.55 eA-3
Q170 0.033 0.620 0.322 !       0.54 eA-3
Q171 0.048 0.856 0.665 !       0.54 eA-3
C172 0.989 0.796 0.516 !       0.54 eA-3
C173 0.092 0.682 0.767 !       0.54 eA-3
C174 0.078 0.868 0.773 !       0.54 eA-3
Q175 0.388 0.252 0.765 !       0.54 eA-3
C176 0.718 0.788 0.515 !       0.54 eA-3
C177 0.879 0.901 0.485 !       0.53 eA-3
Q178 0.998 0.109 0.916 !       0.52 eA-3
Q179 0.766 0.084 0.490 !       0.51 eA-3
Q180 0.781 0.823 0.351 !       0.51 eA-3
Q181 0.204 0.285 0.374 !       0.51 eA-3
Q182 0.127 0.595 0.492 !       0.51 eA-3
C183 0.033 0.977 0.287 !       0.50 eA-3
The electron count of SQUEEZE and void shapes agree with
four water molecules per asymmetric unit. Totaly there are six water
molecules with 2 water molecules modelled per asymmetric unit.
;
_refine_diff_density_max 0.449
_refine_diff_density_min -0.358
_refine_diff_density_rms 0.059
_refine_ls_abs_structure_details
;
 Flack x determined using 2467 quotients [(I+)-(I-)]/[(I+)+(I-)]
 (Parsons, Flack and Wagner, Acta Cryst. B69 (2013) 249-259).
;
_refine_ls_abs_structure_Flack -0.004(11)
_refine_ls_extinction_method none
_refine_ls_goodness_of_fit_ref 1.043
_refine_ls_hydrogen_treatment mixed
_refine_ls_matrix_type full
_refine_ls_number_parameters 361
_refine_ls_number_reflns 6691
_refine_ls_number_restraints 8
_refine_ls_restrained_S_all 1.043
_refine_ls_R_factor_all 0.0463
_refine_ls_R_factor_gt 0.0438
_refine_ls_shift/su_max 0.001
_refine_ls_shift/su_mean 0.000
_refine_ls_structure_factor_coef Fsqd
_refine_ls_weighting_details 'w=1/[\s^2^(Fo^2^)+(0.0516P)^2^+5.4498P] where P=(Fo^2^+2Fc^2^)/3'
_refine_ls_weighting_scheme calc
_refine_ls_wR_factor_gt 0.1061
_refine_ls_wR_factor_ref 0.1083
_reflns_Friedel_coverage 0.704
_reflns_friedel_fraction_full 1.000
_reflns_friedel_fraction_max 0.992
_reflns_number_gt 6396
_reflns_number_total 6691
_reflns_threshold_expression 'I > 2\s(I)'
_cod_data_source_file c5nj01927c2.cif
_cod_data_source_block platon_sq
_cod_depositor_comments 'Adding full bibliography for 7055187--7055188.cif.'
_cod_original_cell_volume 6359.00(15)
_cod_database_code 7055188
_shelx_space_group_comment
;
The symmetry employed for this shelxl refinement is uniquely defined
by the following loop, which should always be used as a source of
symmetry information in preference to the above space-group names.
They are only intended as comments.
;
_olex2_refinement_description
;
1. Fixed Uiso
 At 1.2 times of:
  All C(H) groups, All C(H,H) groups, All N(H) groups, All O(H,H) groups
2. Restrained distances
 N4-H4 = N11-H11
 0.96 with sigma of 0.02
 H2WA-H2WB
 1.56 with sigma of 0.01
 H1WA-H1WB
 1.56 with sigma of 0.02
 O2W-H2WA = O2W-H2WB
 1 with sigma of 0.01
 O1W-H1WA = O1W-H1WB
 1 with sigma of 0.01
3.a Ternary CH refined with riding coordinates:
 C2(H2), C9(H9)
3.b Secondary CH2 refined with riding coordinates:
 C3(H3A,H3B), C5(H5A,H5B), C6(H6A,H6B), C6A(H6AA,H6AB), C6B(H6BA,H6BB),
 C7A(H7AA,H7AB), C10(H10A,H10B), C12(H12A,H12B), C13(H13A,H13B)
3.c Aromatic/amide H refined with riding coordinates:
 C4B(H4B), C5A(H5AA), C5B(H5BA), C9A(H9A), C10A(H10C), C11A(H11A), C12A(H12C),
 C13A(H13C)
;
_shelx_shelxl_version_number 2014/7
_olex2_submission_special_instructions 'No special instructions were received'
_platon_squeeze_void_probe_radius 1.20

loop_
_space_group_symop_operation_xyz
'x, y, z'
'-x, -y, z+1/2'
'x+1/2, -y+1/2, -z+1/4'
'-x+1/2, y+1/2, -z+3/4'
'-y, -x, -z+1/2'
'y, x, -z'
'y+1/2, -x+1/2, z+1/4'
'-y+1/2, x+1/2, z+3/4'

loop_
_atom_site_label
_atom_site_type_symbol
_atom_site_fract_x
_atom_site_fract_y
_atom_site_fract_z
_atom_site_U_iso_or_equiv
_atom_site_adp_type
_atom_site_occupancy
_atom_site_site_symmetry_order
_atom_site_calc_flag
_atom_site_refinement_flags_posn
Cu1 Cu 0.77124(4) 0.78694(4) 0.58252(2) 0.02171(13) Uani 1 1 d .
O1 O 1.10905(19) 0.8086(2) 0.57779(6) 0.0231(5) Uani 1 1 d .
O2 O 0.4333(2) 0.7587(2) 0.57556(6) 0.0266(6) Uani 1 1 d .
N1 N 0.9297(2) 0.7661(2) 0.58484(7) 0.0204(6) Uani 1 1 d .
N1A N 1.0338(3) 0.4951(2) 0.55631(7) 0.0237(6) Uani 1 1 d .
N2A N 0.9743(3) 0.4156(3) 0.54284(8) 0.0303(7) Uani 1 1 d .
N3A N 1.0270(3) 0.3239(3) 0.54780(8) 0.0338(8) Uani 1 1 d .
N4 N 0.7637(2) 0.6237(2) 0.58625(7) 0.0207(6) Uani 1 1 d D
H4 H 0.756(4) 0.595(3) 0.5653(6) 0.025 Uiso 1 1 d DR
N1B N 0.5350(3) 1.0439(3) 0.52772(7) 0.0258(6) Uani 1 1 d .
N2B N 0.6110(3) 1.1055(3) 0.51309(8) 0.0328(8) Uani 1 1 d .
N3B N 0.5654(3) 1.1994(3) 0.50642(8) 0.0377(8) Uani 1 1 d .
N8 N 0.6131(2) 0.8084(2) 0.57979(7) 0.0221(6) Uani 1 1 d .
N11 N 0.7809(2) 0.9485(2) 0.57393(7) 0.0200(6) Uani 1 1 d D
H11 H 0.792(4) 0.959(4) 0.5511(6) 0.024 Uiso 1 1 d DR
C2 C 0.9618(3) 0.6504(3) 0.58808(8) 0.0208(7) Uani 1 1 d .
H2 H 1.0257 0.6451 0.6027 0.025 Uiso 1 1 calc R
C3 C 0.8651(3) 0.5898(3) 0.60244(9) 0.0215(7) Uani 1 1 d .
H3A H 0.8756 0.5101 0.6001 0.026 Uiso 1 1 calc R
H3B H 0.8598 0.6066 0.6252 0.026 Uiso 1 1 calc R
C4A C 1.1192(3) 0.3443(3) 0.56445(10) 0.0296(8) Uani 1 1 d .
C4B C 0.4604(4) 1.1976(4) 0.51672(10) 0.0364(9) Uani 1 1 d .
H4B H 0.4095 1.2557 0.5147 0.044 Uiso 1 1 calc R
C5 C 0.6650(3) 0.5892(3) 0.60361(9) 0.0216(7) Uani 1 1 d .
H5A H 0.6632 0.6260 0.6244 0.026 Uiso 1 1 calc R
H5B H 0.6680 0.5095 0.6073 0.026 Uiso 1 1 calc R
C5A C 1.1246(3) 0.4545(3) 0.56996(9) 0.0282(8) Uani 1 1 d .
H5AA H 1.1799 0.4935 0.5809 0.034 Uiso 1 1 calc R
C5B C 0.4399(3) 1.0987(3) 0.53040(10) 0.0322(9) Uani 1 1 d .
H5BA H 0.3738 1.0741 0.5397 0.039 Uiso 1 1 calc R
C6 C 0.5611(3) 0.6169(3) 0.58540(10) 0.0263(8) Uani 1 1 d .
H6A H 0.5663 0.5819 0.5644 0.032 Uiso 1 1 calc R
H6B H 0.4990 0.5826 0.5966 0.032 Uiso 1 1 calc R
C6A C 0.9954(3) 0.6080(3) 0.55541(9) 0.0247(7) Uani 1 1 d .
H6AA H 0.9321 0.6130 0.5410 0.030 Uiso 1 1 calc R
H6AB H 1.0540 0.6550 0.5469 0.030 Uiso 1 1 calc R
C6B C 0.5626(3) 0.9333(3) 0.53743(9) 0.0256(7) Uani 1 1 d .
H6BA H 0.6293 0.9099 0.5261 0.031 Uiso 1 1 calc R
H6BB H 0.5026 0.8836 0.5312 0.031 Uiso 1 1 calc R
C7 C 0.5338(3) 0.7359(3) 0.58038(8) 0.0219(7) Uani 1 1 d .
C7A C 1.1922(3) 0.2538(4) 0.57521(10) 0.0365(9) Uani 1 1 d .
H7AA H 1.2690 0.2738 0.5708 0.044 Uiso 1 1 calc R
H7AB H 1.1752 0.1870 0.5630 0.044 Uiso 1 1 calc R
C8A C 1.1799(3) 0.2293(3) 0.61021(10) 0.0297(8) Uani 1 1 d .
C9 C 0.5821(3) 0.9229(3) 0.57315(9) 0.0218(7) Uani 1 1 d .
H9 H 0.5137 0.9417 0.5848 0.026 Uiso 1 1 calc R
C9A C 1.0766(3) 0.2168(3) 0.62354(9) 0.0299(8) Uani 1 1 d .
H9A H 1.0136 0.2232 0.6106 0.036 Uiso 1 1 calc R
C10 C 0.6755(3) 0.9942(3) 0.58477(9) 0.0207(7) Uani 1 1 d .
H10A H 0.6668 1.0693 0.5765 0.025 Uiso 1 1 calc R
H10B H 0.6745 0.9975 0.6081 0.025 Uiso 1 1 calc R
C10A C 1.0652(4) 0.1949(4) 0.65551(10) 0.0381(10) Uani 1 1 d .
H10C H 0.9945 0.1857 0.6644 0.046 Uiso 1 1 calc R
C11A C 1.1572(5) 0.1866(4) 0.67451(11) 0.0446(12) Uani 1 1 d .
H11A H 1.1496 0.1717 0.6964 0.053 Uiso 1 1 calc R
C12 C 0.8762(3) 0.9994(3) 0.58949(9) 0.0234(7) Uani 1 1 d .
H12A H 0.8738 0.9838 0.6124 0.028 Uiso 1 1 calc R
H12B H 0.8730 1.0796 0.5866 0.028 Uiso 1 1 calc R
C12A C 1.2596(4) 0.1999(3) 0.66156(12) 0.0439(11) Uani 1 1 d .
H12C H 1.3227 0.1956 0.6746 0.053 Uiso 1 1 calc R
C13 C 0.9831(3) 0.9560(3) 0.57572(9) 0.0245(7) Uani 1 1 d .
H13A H 0.9830 0.9719 0.5528 0.029 Uiso 1 1 calc R
H13B H 1.0437 0.9984 0.5852 0.029 Uiso 1 1 calc R
C13A C 1.2703(3) 0.2196(3) 0.62935(11) 0.0360(9) Uani 1 1 d .
H13C H 1.3411 0.2264 0.6204 0.043 Uiso 1 1 calc R
C14 C 1.0093(3) 0.8358(3) 0.57985(8) 0.0203(6) Uani 1 1 d .
O1W O 1.2576(2) 0.6670(2) 0.60705(6) 0.0265(5) Uani 1 1 d D
H1WA H 1.199(2) 0.713(3) 0.5983(10) 0.032 Uiso 1 1 d DR
H1WB H 1.3260(19) 0.700(3) 0.5987(10) 0.032 Uiso 1 1 d DR
O2W O 0.2831(3) 0.9233(3) 0.55866(9) 0.0489(8) Uani 1 1 d D
H2WA H 0.214(2) 0.895(4) 0.5679(12) 0.059 Uiso 1 1 d DR
H2WB H 0.339(3) 0.869(4) 0.5655(13) 0.059 Uiso 1 1 d DR

loop_
_atom_site_aniso_label
_atom_site_aniso_U_11
_atom_site_aniso_U_22
_atom_site_aniso_U_33
_atom_site_aniso_U_23
_atom_site_aniso_U_13
_atom_site_aniso_U_12
Cu1 0.0113(2) 0.0136(2) 0.0403(3) 0.0022(2) -0.0002(2) -0.00159(19)
O1 0.0116(10) 0.0272(13) 0.0305(13) 0.0028(10) 0.0007(9) 0.0006(9)
O2 0.0127(10) 0.0330(15) 0.0340(13) -0.0014(11) -0.0008(9) -0.0033(10)
N1 0.0149(12) 0.0170(13) 0.0294(14) 0.0032(12) 0.0002(11) 0.0037(11)
N1A 0.0227(15) 0.0208(15) 0.0277(14) -0.0017(12) 0.0029(12) 0.0031(12)
N2A 0.0330(18) 0.0215(16) 0.0363(17) -0.0042(13) 0.0000(14) 0.0021(13)
N3A 0.0368(19) 0.0258(17) 0.0388(18) -0.0044(14) 0.0013(15) 0.0042(15)
N4 0.0175(14) 0.0148(12) 0.0299(14) 0.0007(11) 0.0018(12) -0.0017(11)
N1B 0.0197(14) 0.0287(16) 0.0289(15) 0.0056(12) -0.0017(12) -0.0064(13)
N2B 0.0362(19) 0.0302(18) 0.0319(16) 0.0053(14) 0.0050(14) -0.0114(15)
N3B 0.046(2) 0.033(2) 0.0339(18) 0.0040(15) 0.0008(15) -0.0116(17)
N8 0.0153(13) 0.0185(14) 0.0325(15) 0.0002(12) 0.0002(12) -0.0011(11)
N11 0.0146(13) 0.0159(13) 0.0294(14) 0.0004(11) -0.0027(12) -0.0003(11)
C2 0.0172(16) 0.0188(16) 0.0266(16) 0.0009(13) 0.0003(13) 0.0032(13)
C3 0.0185(17) 0.0150(16) 0.0309(17) 0.0003(13) 0.0013(13) 0.0011(13)
C4A 0.030(2) 0.0244(19) 0.0340(19) 0.0024(15) 0.0081(16) 0.0060(16)
C4B 0.039(2) 0.031(2) 0.039(2) 0.0061(17) -0.0091(18) -0.0049(18)
C5 0.0172(16) 0.0133(16) 0.0344(19) 0.0007(14) 0.0059(14) -0.0055(13)
C5A 0.0235(18) 0.0248(19) 0.0364(19) -0.0009(15) 0.0011(15) 0.0004(15)
C5B 0.0205(18) 0.032(2) 0.044(2) 0.0073(17) -0.0033(16) -0.0052(16)
C6 0.0187(17) 0.0239(18) 0.0363(19) -0.0022(15) 0.0054(15) -0.0063(14)
C6A 0.0255(18) 0.0182(16) 0.0304(18) 0.0018(14) 0.0038(14) 0.0050(14)
C6B 0.0196(17) 0.0259(18) 0.0312(18) -0.0014(15) 0.0004(14) -0.0010(14)
C7 0.0145(14) 0.0261(17) 0.0252(15) -0.0014(14) 0.0029(12) -0.0045(13)
C7A 0.032(2) 0.033(2) 0.044(2) 0.0025(17) 0.0099(18) 0.0133(16)
C8A 0.0235(17) 0.0172(16) 0.049(2) -0.0018(16) -0.0002(15) 0.0041(14)
C9 0.0135(15) 0.0219(17) 0.0301(18) -0.0015(13) -0.0006(13) 0.0026(13)
C9A 0.0260(18) 0.0263(18) 0.037(2) -0.0003(16) -0.0016(15) 0.0050(16)
C10 0.0151(15) 0.0174(15) 0.0296(17) 0.0004(14) -0.0017(13) 0.0008(12)
C10A 0.046(2) 0.031(2) 0.037(2) 0.0036(17) 0.0051(19) 0.0119(19)
C11A 0.071(3) 0.028(2) 0.035(2) -0.0039(17) -0.010(2) 0.010(2)
C12 0.0174(17) 0.0145(15) 0.038(2) -0.0004(14) -0.0037(14) -0.0045(13)
C12A 0.048(3) 0.0249(19) 0.059(3) -0.0045(18) -0.025(2) 0.0043(18)
C13 0.0165(16) 0.0211(17) 0.0360(19) 0.0034(14) -0.0024(14) -0.0012(13)
C13A 0.0233(18) 0.0205(17) 0.064(3) 0.0035(18) -0.0086(18) 0.0011(16)
C14 0.0136(15) 0.0225(17) 0.0247(16) 0.0007(13) -0.0029(13) 0.0000(13)
O1W 0.0169(12) 0.0274(13) 0.0352(13) 0.0067(10) 0.0006(10) 0.0001(10)
O2W 0.0279(16) 0.054(2) 0.065(2) 0.0219(17) 0.0044(16) -0.0038(16)

loop_
_atom_type_symbol
_atom_type_description
_atom_type_scat_dispersion_real
_atom_type_scat_dispersion_imag
_atom_type_scat_source
C C 0.0181 0.0091 'International Tables Vol C Tables 4.2.6.8 and 6.1.1.4'
H H 0.0000 0.0000 'International Tables Vol C Tables 4.2.6.8 and 6.1.1.4'
N N 0.0311 0.0180 'International Tables Vol C Tables 4.2.6.8 and 6.1.1.4'
O O 0.0492 0.0322 'International Tables Vol C Tables 4.2.6.8 and 6.1.1.4'
Cu Cu -1.9646 0.5888 'International Tables Vol C Tables 4.2.6.8 and 6.1.1.4'

loop_
_geom_angle_atom_site_label_1
_geom_angle_atom_site_label_2
_geom_angle_atom_site_label_3
_geom_angle
N1 Cu1 N4 84.93(12)
N1 Cu1 N11 94.54(13)
N4 Cu1 N11 174.07(13)
N8 Cu1 N1 179.45(14)
N8 Cu1 N4 95.32(13)
N8 Cu1 N11 85.16(12)
C2 N1 Cu1 113.2(2)
C14 N1 Cu1 129.9(2)
C14 N1 C2 116.2(3)
N2A N1A C5A 111.2(3)
N2A N1A C6A 120.0(3)
C5A N1A C6A 128.7(3)
N3A N2A N1A 106.6(3)
N2A N3A C4A 109.6(3)
Cu1 N4 H4 107(3)
C3 N4 Cu1 106.1(2)
C3 N4 H4 114(3)
C5 N4 Cu1 111.2(2)
C5 N4 H4 106(3)
C5 N4 C3 112.1(3)
N2B N1B C5B 110.8(3)
N2B N1B C6B 119.4(3)
C5B N1B C6B 129.8(3)
N3B N2B N1B 107.3(3)
N2B N3B C4B 108.7(3)
C7 N8 Cu1 129.7(3)
C7 N8 C9 117.0(3)
C9 N8 Cu1 113.1(2)
Cu1 N11 H11 108(3)
C10 N11 Cu1 105.3(2)
C10 N11 H11 112(3)
C12 N11 Cu1 112.3(2)
C12 N11 H11 106(3)
C12 N11 C10 113.0(3)
N1 C2 H2 109.2
N1 C2 C3 107.3(3)
N1 C2 C6A 108.2(3)
C3 C2 H2 109.2
C3 C2 C6A 113.8(3)
C6A C2 H2 109.2
N4 C3 C2 109.3(3)
N4 C3 H3A 109.8
N4 C3 H3B 109.8
C2 C3 H3A 109.8
C2 C3 H3B 109.8
H3A C3 H3B 108.3
N3A C4A C5A 108.1(4)
N3A C4A C7A 121.4(4)
C5A C4A C7A 130.4(4)
N3B C4B H4B 125.5
N3B C4B C5B 108.9(4)
C5B C4B H4B 125.5
N4 C5 H5A 109.3
N4 C5 H5B 109.3
N4 C5 C6 111.5(3)
H5A C5 H5B 108.0
C6 C5 H5A 109.3
C6 C5 H5B 109.3
N1A C5A C4A 104.5(4)
N1A C5A H5AA 127.8
C4A C5A H5AA 127.8
N1B C5B C4B 104.3(4)
N1B C5B H5BA 127.8
C4B C5B H5BA 127.8
C5 C6 H6A 107.8
C5 C6 H6B 107.8
H6A C6 H6B 107.1
C7 C6 C5 118.1(3)
C7 C6 H6A 107.8
C7 C6 H6B 107.8
N1A C6A C2 112.5(3)
N1A C6A H6AA 109.1
N1A C6A H6AB 109.1
C2 C6A H6AA 109.1
C2 C6A H6AB 109.1
H6AA C6A H6AB 107.8
N1B C6B H6BA 109.0
N1B C6B H6BB 109.0
N1B C6B C9 113.1(3)
H6BA C6B H6BB 107.8
C9 C6B H6BA 109.0
C9 C6B H6BB 109.0
O2 C7 N8 124.1(3)
O2 C7 C6 116.6(3)
N8 C7 C6 119.3(3)
C4A C7A H7AA 109.1
C4A C7A H7AB 109.1
C4A C7A C8A 112.6(3)
H7AA C7A H7AB 107.8
C8A C7A H7AA 109.1
C8A C7A H7AB 109.1
C9A C8A C7A 120.5(4)
C13A C8A C7A 120.8(4)
C13A C8A C9A 118.8(4)
N8 C9 C6B 107.8(3)
N8 C9 H9 109.8
N8 C9 C10 106.8(3)
C6B C9 H9 109.8
C10 C9 C6B 112.8(3)
C10 C9 H9 109.8
C8A C9A H9A 119.7
C10A C9A C8A 120.6(4)
C10A C9A H9A 119.7
N11 C10 C9 109.8(3)
N11 C10 H10A 109.7
N11 C10 H10B 109.7
C9 C10 H10A 109.7
C9 C10 H10B 109.7
H10A C10 H10B 108.2
C9A C10A H10C 120.1
C9A C10A C11A 119.8(5)
C11A C10A H10C 120.1
C10A C11A H11A 120.0
C12A C11A C10A 119.9(4)
C12A C11A H11A 120.0
N11 C12 H12A 109.4
N11 C12 H12B 109.4
N11 C12 C13 111.1(3)
H12A C12 H12B 108.0
C13 C12 H12A 109.4
C13 C12 H12B 109.4
C11A C12A H12C 120.1
C11A C12A C13A 119.7(4)
C13A C12A H12C 120.1
C12 C13 H13A 107.7
C12 C13 H13B 107.7
H13A C13 H13B 107.1
C14 C13 C12 118.3(3)
C14 C13 H13A 107.7
C14 C13 H13B 107.7
C8A C13A C12A 121.1(4)
C8A C13A H13C 119.4
C12A C13A H13C 119.4
O1 C14 N1 123.7(3)
O1 C14 C13 116.8(3)
N1 C14 C13 119.5(3)
H1WA O1W H1WB 104(2)
H2WA O2W H2WB 103.8(18)

loop_
_geom_bond_atom_site_label_1
_geom_bond_atom_site_label_2
_geom_bond_distance
Cu1 N1 1.961(3)
Cu1 N4 2.008(3)
Cu1 N8 1.959(3)
Cu1 N11 2.015(3)
O1 C14 1.269(4)
O2 C7 1.279(4)
N1 C2 1.477(4)
N1 C14 1.313(5)
N1A N2A 1.343(5)
N1A C5A 1.350(5)
N1A C6A 1.461(4)
N2A N3A 1.312(5)
N3A C4A 1.355(6)
N4 H4 0.96(2)
N4 C3 1.479(4)
N4 C5 1.477(4)
N1B N2B 1.349(4)
N1B C5B 1.350(5)
N1B C6B 1.455(5)
N2B N3B 1.309(5)
N3B C4B 1.359(6)
N8 C7 1.316(5)
N8 C9 1.481(5)
N11 H11 0.98(2)
N11 C10 1.480(4)
N11 C12 1.479(4)
C2 H2 1.0000
C2 C3 1.525(5)
C2 C6A 1.535(5)
C3 H3A 0.9900
C3 H3B 0.9900
C4A C5A 1.372(6)
C4A C7A 1.496(5)
C4B H4B 0.9500
C4B C5B 1.366(6)
C5 H5A 0.9900
C5 H5B 0.9900
C5 C6 1.526(5)
C5A H5AA 0.9500
C5B H5BA 0.9500
C6 H6A 0.9900
C6 H6B 0.9900
C6 C7 1.511(5)
C6A H6AA 0.9900
C6A H6AB 0.9900
C6B H6BA 0.9900
C6B H6BB 0.9900
C6B C9 1.537(5)
C7A H7AA 0.9900
C7A H7AB 0.9900
C7A C8A 1.521(6)
C8A C9A 1.394(5)
C8A C13A 1.378(6)
C9 H9 1.0000
C9 C10 1.522(5)
C9A H9A 0.9500
C9A C10A 1.388(6)
C10 H10A 0.9900
C10 H10B 0.9900
C10A H10C 0.9500
C10A C11A 1.389(7)
C11A H11A 0.9500
C11A C12A 1.379(8)
C12 H12A 0.9900
C12 H12B 0.9900
C12 C13 1.529(5)
C12A H12C 0.9500
C12A C13A 1.392(7)
C13 H13A 0.9900
C13 H13B 0.9900
C13 C14 1.517(5)
C13A H13C 0.9500
O1W H1WA 0.985(13)
O1W H1WB 0.994(13)
O2W H2WA 0.995(13)
O2W H2WB 0.998(13)

loop_
_geom_torsion_atom_site_label_1
_geom_torsion_atom_site_label_2
_geom_torsion_atom_site_label_3
_geom_torsion_atom_site_label_4
_geom_torsion
Cu1 N1 C2 C3 -23.8(3)
Cu1 N1 C2 C6A 99.3(3)
Cu1 N1 C14 O1 -169.7(3)
Cu1 N1 C14 C13 9.3(5)
Cu1 N4 C3 C2 -44.7(3)
Cu1 N4 C5 C6 65.8(3)
Cu1 N8 C7 O2 -173.4(3)
Cu1 N8 C7 C6 3.4(5)
Cu1 N8 C9 C6B 96.7(3)
Cu1 N8 C9 C10 -24.8(3)
Cu1 N11 C10 C9 -45.3(3)
Cu1 N11 C12 C13 65.4(3)
N1 C2 C3 N4 45.2(4)
N1 C2 C6A N1A 177.2(3)
N1A N2A N3A C4A 0.3(4)
N2A N1A C5A C4A -0.2(4)
N2A N1A C6A C2 111.4(4)
N2A N3A C4A C5A -0.4(5)
N2A N3A C4A C7A 176.3(4)
N3A C4A C5A N1A 0.4(4)
N3A C4A C7A C8A -103.8(5)
N4 C5 C6 C7 -65.7(4)
N1B N2B N3B C4B -0.1(4)
N1B C6B C9 N8 -178.1(3)
N1B C6B C9 C10 -60.4(4)
N2B N1B C5B C4B 0.0(5)
N2B N1B C6B C9 104.4(4)
N2B N3B C4B C5B 0.1(5)
N3B C4B C5B N1B -0.1(5)
N8 C9 C10 N11 46.4(4)
N11 C12 C13 C14 -63.9(4)
C2 N1 C14 O1 0.0(5)
C2 N1 C14 C13 179.0(3)
C3 N4 C5 C6 -175.6(3)
C3 C2 C6A N1A -63.6(4)
C4A C7A C8A C9A 48.0(5)
C4A C7A C8A C13A -131.7(4)
C5 N4 C3 C2 -166.3(3)
C5 C6 C7 O2 -156.1(3)
C5 C6 C7 N8 26.9(5)
C5A N1A N2A N3A 0.0(4)
C5A N1A C6A C2 -67.1(5)
C5A C4A C7A C8A 72.1(6)
C5B N1B N2B N3B 0.1(4)
C5B N1B C6B C9 -77.1(5)
C6A N1A N2A N3A -178.8(3)
C6A N1A C5A C4A 178.4(3)
C6A C2 C3 N4 -74.4(4)
C6B N1B N2B N3B 178.9(3)
C6B N1B C5B C4B -178.6(4)
C6B C9 C10 N11 -71.8(4)
C7 N8 C9 C6B -77.8(4)
C7 N8 C9 C10 160.7(3)
C7A C4A C5A N1A -176.0(4)
C7A C8A C9A C10A -179.7(4)
C7A C8A C13A C12A 178.4(4)
C8A C9A C10A C11A 0.7(6)
C9 N8 C7 O2 0.1(5)
C9 N8 C7 C6 176.9(3)
C9A C8A C13A C12A -1.4(6)
C9A C10A C11A C12A -0.1(7)
C10 N11 C12 C13 -175.6(3)
C10A C11A C12A C13A -1.2(7)
C11A C12A C13A C8A 2.0(6)
C12 N11 C10 C9 -168.3(3)
C12 C13 C14 O1 -157.9(3)
C12 C13 C14 N1 23.0(5)
C13A C8A C9A C10A 0.0(6)
C14 N1 C2 C3 164.7(3)
C14 N1 C2 C6A -72.1(4)

loop_
_platon_squeeze_void_nr
_platon_squeeze_void_average_x
_platon_squeeze_void_average_y
_platon_squeeze_void_average_z
_platon_squeeze_void_volume
_platon_squeeze_void_count_electrons
_platon_squeeze_void_content
1 0.014 0.197 0.000 330 90 ' '
2 -0.121 1.045 0.250 331 89 ' '
3 -0.143 0.092 0.500 332 89 ' '
4 0.094 -0.067 0.750 331 89 ' '
